data_2222504
loop_
_publ_author_name
'Yang, Lin-Tao'
'Shen, Fang'
'Ye, Jiao'
'Wu, Tian-Quan'
'Hu, Ai-Xi'

_publ_section_title
;
 8-Bromo-2-methylquinoline
;
_journal_issue 7
_journal_name_full 'Acta Crystallographica Section E'
_journal_page_first o1490
_journal_paper_doi 10.1107/S1600536809020625
_journal_volume 65
_journal_year 2009
_chemical_formula_moiety 'C10 H8 Br N'
_chemical_formula_sum 'C10 H8 Br N'
_chemical_formula_weight 222.08
_chemical_melting_point 343
_chemical_name_systematic
;
8-bromo-2-methylquinoline
;
_space_group_IT_number 14
_symmetry_cell_setting monoclinic
_symmetry_space_group_name_Hall '-P 2ybc'
_symmetry_space_group_name_H-M 'P 1 21/c 1'
_atom_sites_solution_hydrogens geom
_atom_sites_solution_primary direct
_atom_sites_solution_secondary difmap
_audit_creation_method SHELXL-97
_cell_angle_alpha 90.00
_cell_angle_beta 97.678(4)
_cell_angle_gamma 90.00
_cell_formula_units_Z 4
_cell_length_a 5.0440(17)
_cell_length_b 13.467(4)
_cell_length_c 13.391(4)
_cell_measurement_reflns_used 1765
_cell_measurement_temperature 291(2)
_cell_measurement_theta_max 26.0
_cell_measurement_theta_min 2.2
_cell_volume 901.5(5)
_computing_cell_refinement 'SAINT-Plus (Bruker, 2001)'
_computing_data_collection 'SMART (Bruker, 2003)'
_computing_data_reduction 'SAINT-Plus (Bruker, 2001)'
_computing_molecular_graphics 'Ortep-3 for Windows (Farrugia, 1997)'
_computing_publication_material 'WinGX (Farrugia, 1999)'
_computing_structure_refinement 'SHELXL97 (Sheldrick, 2008)'
_computing_structure_solution 'SHELXS97 (Sheldrick, 2008)'
_diffrn_ambient_temperature 291(2)
_diffrn_measured_fraction_theta_full 0.994
_diffrn_measured_fraction_theta_max 0.994
_diffrn_measurement_device_type 'Bruker SMART APEX CCD'
_diffrn_measurement_method '\f and \w scans'
_diffrn_radiation_monochromator graphite
_diffrn_radiation_source 'fine-focus sealed tube'
_diffrn_radiation_type MoK\a
_diffrn_radiation_wavelength 0.71073
_diffrn_reflns_av_R_equivalents 0.1562
_diffrn_reflns_av_sigmaI/netI 0.1133
_diffrn_reflns_limit_h_max 6
_diffrn_reflns_limit_h_min -6
_diffrn_reflns_limit_k_max 16
_diffrn_reflns_limit_k_min -13
_diffrn_reflns_limit_l_max 16
_diffrn_reflns_limit_l_min -15
_diffrn_reflns_number 4668
_diffrn_reflns_theta_full 26.00
_diffrn_reflns_theta_max 26.00
_diffrn_reflns_theta_min 2.15
_exptl_absorpt_coefficient_mu 4.499
_exptl_absorpt_correction_T_max 0.286
_exptl_absorpt_correction_T_min 0.235
_exptl_absorpt_correction_type multi-scan
_exptl_absorpt_process_details '(SADABS; Sheldrick, 2004)'
_exptl_crystal_colour colourless
_exptl_crystal_density_diffrn 1.636
_exptl_crystal_density_method 'not measured'
_exptl_crystal_description block
_exptl_crystal_F_000 440
_exptl_crystal_size_max 0.36
_exptl_crystal_size_mid 0.31
_exptl_crystal_size_min 0.28
_refine_diff_density_max 0.883
_refine_diff_density_min -0.906
_refine_ls_extinction_method none
_refine_ls_goodness_of_fit_ref 1.007
_refine_ls_hydrogen_treatment constr
_refine_ls_matrix_type full
_refine_ls_number_parameters 110
_refine_ls_number_reflns 1765
_refine_ls_number_restraints 0
_refine_ls_restrained_S_all 1.007
_refine_ls_R_factor_all 0.1072
_refine_ls_R_factor_gt 0.0711
_refine_ls_shift/su_max 0.000
_refine_ls_shift/su_mean 0.000
_refine_ls_structure_factor_coef Fsqd
_refine_ls_weighting_details 'calc w=1/[\s^2^(Fo^2^)+(0.0989P)^2^] where P=(Fo^2^+2Fc^2^)/3'
_refine_ls_weighting_scheme calc
_refine_ls_wR_factor_gt 0.1670
_refine_ls_wR_factor_ref 0.1951
_reflns_number_gt 1039
_reflns_number_total 1765
_reflns_threshold_expression >2sigma(I)
_cod_data_source_file xu2533.cif
_cod_data_source_block I
_cod_original_cell_volume 901.4(5)
_cod_original_sg_symbol_H-M 'P 21/c'
_cod_database_code 2222504
_cod_database_fobs_code 2222504

loop_
_symmetry_equiv_pos_as_xyz
'x, y, z'
'-x, y+1/2, -z+1/2'
'-x, -y, -z'
'x, -y-1/2, z-1/2'

loop_
_atom_site_type_symbol
_atom_site_label
_atom_site_fract_x
_atom_site_fract_y
_atom_site_fract_z
_atom_site_U_iso_or_equiv
_atom_site_adp_type
_atom_site_calc_flag
_atom_site_refinement_flags
_atom_site_occupancy
_atom_site_disorder_assembly
_atom_site_disorder_group
Br Br1 1.04425(17) 0.41478(5) 0.40291(5) 0.0783(4) Uani d . 1 . .
N N1 0.6713(11) 0.2556(3) 0.2991(3) 0.0507(12) Uani d . 1 . .
C C1 0.9974(14) 0.3782(4) 0.2655(4) 0.0536(16) Uani d . 1 . .
C C8 0.8122(12) 0.3021(4) 0.2325(4) 0.0429(13) Uani d . 1 . .
C C9 0.7845(13) 0.2775(4) 0.1287(4) 0.0517(15) Uani d . 1 . .
C C7 0.5039(14) 0.1846(4) 0.2646(5) 0.0568(16) Uani d . 1 . .
C C2 1.1397(14) 0.4256(4) 0.2022(6) 0.0586(16) Uani d . 1 . .
H H2 1.2578 0.4757 0.2266 0.070 Uiso calc R 1 . .
C C5 0.6014(14) 0.2003(5) 0.0957(5) 0.0643(18) Uani d . 1 . .
H H5 0.5778 0.1807 0.0285 0.077 Uiso calc R 1 . .
C C3 1.1122(15) 0.4004(5) 0.0989(5) 0.0621(18) Uani d . 1 . .
H H3 1.2156 0.4321 0.0561 0.074 Uiso calc R 1 . .
C C6 0.4624(16) 0.1559(5) 0.1622(5) 0.070(2) Uani d . 1 . .
H H6 0.3394 0.1064 0.1408 0.084 Uiso calc R 1 . .
C C4 0.9318(15) 0.3287(5) 0.0624(5) 0.068(2) Uani d . 1 . .
H H4 0.9066 0.3138 -0.0061 0.082 Uiso calc R 1 . .
C C10 0.3468(14) 0.1364(5) 0.3370(6) 0.0694(19) Uani d . 1 . .
H H10A 0.3969 0.0677 0.3444 0.104 Uiso calc R 1 . .
H H10B 0.1596 0.1412 0.3123 0.104 Uiso calc R 1 . .
H H10C 0.3821 0.1690 0.4011 0.104 Uiso calc R 1 . .

loop_
_atom_site_aniso_label
_atom_site_aniso_U_11
_atom_site_aniso_U_22
_atom_site_aniso_U_33
_atom_site_aniso_U_12
_atom_site_aniso_U_13
_atom_site_aniso_U_23
Br1 0.1139(9) 0.0735(6) 0.0436(4) -0.0082(4) -0.0042(4) -0.0114(3)
N1 0.059(3) 0.050(3) 0.042(3) 0.011(3) 0.004(2) 0.005(2)
C1 0.074(5) 0.044(3) 0.040(3) 0.005(3) -0.001(3) -0.001(2)
C8 0.037(3) 0.050(3) 0.040(3) 0.012(3) 0.001(2) -0.001(2)
C9 0.054(4) 0.063(3) 0.037(3) 0.009(3) 0.002(3) -0.001(3)
C7 0.059(4) 0.053(3) 0.059(4) 0.011(3) 0.009(3) 0.007(3)
C2 0.051(4) 0.055(3) 0.070(4) 0.002(3) 0.010(3) 0.004(3)
C5 0.057(5) 0.083(4) 0.050(4) 0.003(4) -0.006(3) -0.015(3)
C3 0.054(5) 0.073(4) 0.063(4) 0.004(4) 0.021(3) 0.013(3)
C6 0.080(6) 0.063(4) 0.062(4) -0.002(4) -0.008(4) -0.007(3)
C4 0.081(6) 0.085(5) 0.039(3) 0.013(4) 0.012(3) 0.004(3)
C10 0.054(4) 0.068(4) 0.088(5) 0.002(4) 0.015(4) 0.007(4)

loop_
_atom_type_symbol
_atom_type_description
_atom_type_scat_dispersion_real
_atom_type_scat_dispersion_imag
_atom_type_scat_source
C C 0.0033 0.0016 'International Tables Vol C Tables 4.2.6.8 and 6.1.1.4'
H H 0.0000 0.0000 'International Tables Vol C Tables 4.2.6.8 and 6.1.1.4'
N N 0.0061 0.0033 'International Tables Vol C Tables 4.2.6.8 and 6.1.1.4'
Br Br -0.2901 2.4595 'International Tables Vol C Tables 4.2.6.8 and 6.1.1.4'

loop_
_geom_angle_atom_site_label_1
_geom_angle_atom_site_label_2
_geom_angle_atom_site_label_3
_geom_angle_site_symmetry_1
_geom_angle_site_symmetry_3
_geom_angle
_geom_angle_publ_flag
C7 N1 C8 . . 118.0(5) ?
C2 C1 C8 . . 122.1(6) ?
C2 C1 Br1 . . 118.9(5) ?
C8 C1 Br1 . . 119.0(4) ?
N1 C8 C1 . . 120.5(5) ?
N1 C8 C9 . . 122.8(5) ?
C1 C8 C9 . . 116.7(5) ?
C4 C9 C8 . . 120.8(6) ?
C4 C9 C5 . . 122.4(6) ?
C8 C9 C5 . . 116.8(5) ?
N1 C7 C6 . . 122.9(6) ?
N1 C7 C10 . . 117.6(6) ?
C6 C7 C10 . . 119.5(7) ?
C1 C2 C3 . . 120.9(6) ?
C1 C2 H2 . . 119.6 ?
C3 C2 H2 . . 119.6 ?
C6 C5 C9 . . 119.6(6) ?
C6 C5 H5 . . 120.2 ?
C9 C5 H5 . . 120.2 ?
C4 C3 C2 . . 119.5(6) ?
C4 C3 H3 . . 120.2 ?
C2 C3 H3 . . 120.2 ?
C5 C6 C7 . . 119.9(7) ?
C5 C6 H6 . . 120.1 ?
C7 C6 H6 . . 120.1 ?
C3 C4 C9 . . 119.9(6) ?
C3 C4 H4 . . 120.1 ?
C9 C4 H4 . . 120.1 ?
C7 C10 H10A . . 109.5 ?
C7 C10 H10B . . 109.5 ?
H10A C10 H10B . . 109.5 ?
C7 C10 H10C . . 109.5 ?
H10A C10 H10C . . 109.5 ?
H10B C10 H10C . . 109.5 ?

loop_
_geom_bond_atom_site_label_1
_geom_bond_atom_site_label_2
_geom_bond_site_symmetry_2
_geom_bond_distance
_geom_bond_publ_flag
Br1 C1 . 1.889(6) ?
N1 C7 . 1.318(8) ?
N1 C8 . 1.365(7) ?
C1 C2 . 1.344(9) ?
C1 C8 . 1.416(8) ?
C8 C9 . 1.418(7) ?
C9 C4 . 1.411(9) ?
C9 C5 . 1.422(9) ?
C7 C6 . 1.414(8) ?
C7 C10 . 1.481(9) ?
C2 C3 . 1.412(10) ?
C2 H2 . 0.9300 ?
C5 C6 . 1.344(10) ?
C5 H5 . 0.9300 ?
C3 C4 . 1.371(10) ?
C3 H3 . 0.9300 ?
C6 H6 . 0.9300 ?
C4 H4 . 0.9300 ?
C10 H10A . 0.9600 ?
C10 H10B . 0.9600 ?
C10 H10C . 0.9600 ?

loop_
_cod_related_entry_id
_cod_related_entry_database
_cod_related_entry_code
1 ChemSpider 3902336
